data_7213709
loop_
_publ_author_name
'Tang, Chunying'
'Wang, Fang'
'Jia, Dingxian'
'Jiang, Wenqing'
'Zhang, Yong'

_publ_section_title
;
 Syntheses and characterizations of polymeric silver iodoplumbates, and
 iodoplumbates with lanthanide complexes
;
_journal_issue 10
_journal_name_full CrystEngComm
_journal_page_first 2016
_journal_paper_doi 10.1039/c3ce41759j
_journal_volume 16
_journal_year 2014
_chemical_formula_moiety 'C18 H54 I11 La O9 Pb4 S9'
_chemical_formula_sum 'C18 H54 I11 La O9 Pb4 S9'
_chemical_formula_weight 3066.72
_chemical_name_systematic
; 
 ? 
;
_space_group_IT_number 14
_symmetry_cell_setting monoclinic
_symmetry_Int_Tables_number 14
_symmetry_space_group_name_Hall '-P 2ybc'
_symmetry_space_group_name_H-M 'P 1 21/c 1'
_atom_sites_solution_hydrogens geom
_atom_sites_solution_primary direct
_atom_sites_solution_secondary difmap
_audit_creation_method SHELXL-97
_cell_angle_alpha 90.00
_cell_angle_beta 107.995(3)
_cell_angle_gamma 90.00
_cell_formula_units_Z 4
_cell_length_a 18.634(3)
_cell_length_b 15.6835(17)
_cell_length_c 24.675(3)
_cell_measurement_reflns_used 11901
_cell_measurement_temperature 293(2)
_cell_measurement_theta_max 25.3
_cell_measurement_theta_min 3.1
_cell_volume 6858.4(16)
_computing_cell_refinement CrystalClear
_computing_data_collection CrystalClear
_computing_data_reduction CrystalStructure
_computing_structure_refinement 'SHELXL-97 (Sheldrick, 1997)'
_computing_structure_solution 'SHELXS-97 (Sheldrick, 1990)'
_diffrn_ambient_temperature 293(2)
_diffrn_detector_area_resol_mean 7.31
_diffrn_measured_fraction_theta_full 0.998
_diffrn_measured_fraction_theta_max 0.998
_diffrn_measurement_device_type 'Rigaku Mercury'
_diffrn_measurement_method \w
_diffrn_radiation_monochromator graphite
_diffrn_radiation_source 'fine-focus sealed tube'
_diffrn_radiation_type MoK\a
_diffrn_radiation_wavelength 0.71073
_diffrn_reflns_av_R_equivalents 0.0802
_diffrn_reflns_av_sigmaI/netI 0.0663
_diffrn_reflns_limit_h_max 22
_diffrn_reflns_limit_h_min -22
_diffrn_reflns_limit_k_max 18
_diffrn_reflns_limit_k_min -18
_diffrn_reflns_limit_l_max 29
_diffrn_reflns_limit_l_min -29
_diffrn_reflns_number 65503
_diffrn_reflns_theta_full 25.35
_diffrn_reflns_theta_max 25.35
_diffrn_reflns_theta_min 3.07
_exptl_absorpt_coefficient_mu 15.650
_exptl_absorpt_correction_T_max 0.3036
_exptl_absorpt_correction_T_min 0.1459
_exptl_absorpt_correction_type multi-scan
_exptl_absorpt_process_details 'Jacobson, R. (1998) Private communication'
_exptl_crystal_colour yellow
_exptl_crystal_density_diffrn 2.970
_exptl_crystal_density_method 'not measured'
_exptl_crystal_description block
_exptl_crystal_F_000 5384
_exptl_crystal_size_max 0.20
_exptl_crystal_size_mid 0.10
_exptl_crystal_size_min 0.10
_refine_diff_density_max 1.422
_refine_diff_density_min -1.817
_refine_diff_density_rms 0.278
_refine_ls_extinction_method none
_refine_ls_goodness_of_fit_ref 1.106
_refine_ls_hydrogen_treatment constr
_refine_ls_matrix_type full
_refine_ls_number_parameters 474
_refine_ls_number_reflns 12527
_refine_ls_number_restraints 47
_refine_ls_restrained_S_all 1.107
_refine_ls_R_factor_all 0.0650
_refine_ls_R_factor_gt 0.0428
_refine_ls_shift/su_max 0.002
_refine_ls_shift/su_mean 0.000
_refine_ls_structure_factor_coef Fsqd
_refine_ls_weighting_details 'calc w=1/[\s^2^(Fo^2^)+(0.0799P)^2^+128.3163P] where P=(Fo^2^+2Fc^2^)/3'
_refine_ls_weighting_scheme calc
_refine_ls_wR_factor_gt 0.0996
_refine_ls_wR_factor_ref 0.1205
_reflns_number_gt 10089
_reflns_number_total 12527
_reflns_threshold_expression >2sigma(I)
_cod_data_source_file c3ce41759j.txt
_cod_data_source_block shelxl
_cod_original_cell_volume 6858.7(15)
_cod_original_sg_symbol_H-M 'P 21/c '
_cod_database_code 7213709

loop_
_symmetry_equiv_pos_as_xyz
'x, y, z'
'-x, y+1/2, -z+1/2'
'-x, -y, -z'
'x, -y-1/2, z-1/2'

loop_
_atom_site_label
_atom_site_type_symbol
_atom_site_fract_x
_atom_site_fract_y
_atom_site_fract_z
_atom_site_U_iso_or_equiv
_atom_site_adp_type
_atom_site_occupancy
_atom_site_symmetry_multiplicity
_atom_site_calc_flag
_atom_site_refinement_flags
Pb1 Pb 0.37361(7) 0.70192(9) 0.65220(5) 0.0639(4) Uani 1 1 d .
Pb2 Pb 0.22623(7) 0.72184(8) 0.49329(5) 0.0649(3) Uani 1 1 d .
Pb3 Pb 0.08718(7) 0.71645(8) 0.33048(5) 0.0636(3) Uani 1 1 d .
Pb4 Pb 0.23264(7) 0.75664(8) 0.74352(5) 0.0641(3) Uani 1 1 d .
I1 I 0.33180(13) 0.56588(14) 0.55275(9) 0.0722(6) Uani 1 1 d .
I2 I 0.36576(15) 0.84061(15) 0.55574(10) 0.0768(7) Uani 1 1 d .
I3 I 0.32300(16) 0.58052(15) 0.74477(10) 0.0734(7) Uani 1 1 d .
I4 I 0.36984(15) 0.86100(17) 0.74194(10) 0.0767(7) Uani 1 1 d .
I5 I 0.53789(15) 0.6615(2) 0.68549(12) 0.0841(11) Uani 1 1 d .
I6 I 0.17013(13) 0.73320(16) 0.60438(8) 0.0689(6) Uani 1 1 d .
I7 I 0.10858(14) 0.57501(15) 0.42163(10) 0.0717(7) Uani 1 1 d .
I8 I 0.09500(15) 0.85574(16) 0.42895(11) 0.0748(7) Uani 1 1 d .
I9 I -0.08155(14) 0.7084(2) 0.28538(13) 0.0849(9) Uani 1 1 d .
I10 I 0.12628(15) 0.91596(15) 0.74057(10) 0.0800(7) Uani 1 1 d .
I11 I 0.28370(12) 0.75959(15) 0.88120(8) 0.0669(6) Uani 1 1 d .
La1 La 0.71802(10) 0.73995(11) 0.98074(7) 0.0642(4) Uani 1 1 d .
O1 O 0.6322(11) 0.6413(17) 0.9194(12) 0.076(9) Uani 1 1 d D
O2 O 0.5939(11) 0.8184(14) 0.9515(8) 0.068(6) Uani 1 1 d .
O3 O 0.6631(15) 0.6518(14) 1.0407(9) 0.070(10) Uani 1 1 d D
O4 O 0.7039(14) 0.7945(16) 0.8866(9) 0.078(12) Uani 1 1 d D
O5 O 0.7954(13) 0.6379(14) 0.9461(9) 0.071(8) Uani 1 1 d D
O6 O 0.8219(13) 0.8358(17) 0.9840(12) 0.077(11) Uani 1 1 d D
O7 O 0.8278(10) 0.686(2) 1.0671(12) 0.079(13) Uani 1 1 d D
O8 O 0.7159(15) 0.8331(16) 1.0604(9) 0.081(9) Uani 1 1 d D
O9 O 0.1064(12) 0.8258(10) 0.2519(9) 0.068(7) Uani 1 1 d D
S1 S 0.5539(8) 0.6125(13) 0.8916(8) 0.082(9) Uani 1 1 d D
S2 S 0.5559(5) 0.8774(6) 0.9837(4) 0.068(3) Uani 1 1 d D
S3A S 0.6833(11) 0.6019(11) 1.0945(7) 0.074(6) Uani 0.70 1 d PD
S3B S 0.6338(16) 0.5715(16) 1.0556(11) 0.069(16) Uani 0.30 1 d PD
S4A S 0.6548(10) 0.7871(13) 0.8269(7) 0.078(6) Uani 0.50 1 d PD
S4B S 0.6809(10) 0.8644(11) 0.8420(6) 0.071(5) Uani 0.50 1 d PD
S5 S 0.7840(9) 0.5798(11) 0.8956(7) 0.073(7) Uani 1 1 d D
S6A S 0.8670(11) 0.8456(12) 0.9429(8) 0.078(6) Uani 0.50 1 d PD
S6B S 0.8924(13) 0.8800(13) 0.9825(9) 0.078(8) Uani 0.50 1 d PD
S7A S 0.9008(13) 0.658(2) 1.1105(11) 0.076(12) Uani 0.40 1 d PD
S7B S 0.9076(10) 0.6943(15) 1.0716(9) 0.084(8) Uani 0.60 1 d PD
S8 S 0.7651(5) 0.8850(6) 1.1093(4) 0.080(3) Uani 1 1 d D
S9 S 0.0921(14) 0.9184(10) 0.2462(8) 0.080(12) Uani 1 1 d D
C1 C 0.486(4) 0.687(4) 0.858(3) 0.075(11) Uani 1 1 d D
H1A H 0.4788 0.7269 0.8851 0.090 Uiso 1 1 calc R
H1B H 0.4391 0.6587 0.8392 0.090 Uiso 1 1 calc R
H1C H 0.5022 0.7175 0.8296 0.090 Uiso 1 1 calc R
C2 C 0.549(3) 0.541(3) 0.8371(14) 0.078(2) Uani 1 1 d D
H2A H 0.5433 0.5712 0.8023 0.095 Uiso 1 1 calc R
H2B H 0.5070 0.5032 0.8325 0.095 Uiso 1 1 calc R
H2C H 0.5949 0.5078 0.8465 0.095 Uiso 1 1 calc R
C3 C 0.4770(14) 0.915(2) 0.9294(13) 0.083(12) Uani 1 1 d D
H3A H 0.4933 0.9410 0.9000 0.099 Uiso 1 1 calc R
H3B H 0.4506 0.9564 0.9448 0.099 Uiso 1 1 calc R
H3C H 0.4439 0.8682 0.9136 0.099 Uiso 1 1 calc R
C4 C 0.512(3) 0.809(3) 1.017(2) 0.074(19) Uani 1 1 d .
H4A H 0.4858 0.7665 0.9910 0.086 Uiso 1 1 calc R
H4B H 0.4774 0.8406 1.0313 0.086 Uiso 1 1 calc R
H4C H 0.5495 0.7827 1.0488 0.086 Uiso 1 1 calc R
C5 C 0.707(3) 0.4989(17) 1.080(2) 0.071(19) Uani 1 1 d D
C6 C 0.605(2) 0.584(3) 1.1159(18) 0.073(19) Uani 1 1 d D
C7 C 0.5835(12) 0.868(2) 0.8092(14) 0.076(14) Uani 1 1 d D
C8 C 0.707(2) 0.825(2) 0.7836(14) 0.076(13) Uani 1 1 d D
C9 C 0.789(3) 0.4697(17) 0.910(2) 0.073(7) Uani 1 1 d D
H9A H 0.8376 0.4559 0.9358 0.089 Uiso 1 1 calc R
H9B H 0.7807 0.4385 0.8752 0.089 Uiso 1 1 calc R
H9C H 0.7506 0.4545 0.9270 0.089 Uiso 1 1 calc R
C10 C 0.8752(18) 0.589(3) 0.888(2) 0.083(7) Uani 1 1 d D
H10A H 0.8951 0.6445 0.8994 0.099 Uiso 1 1 calc R
H10B H 0.8718 0.5799 0.8484 0.099 Uiso 1 1 calc R
H10C H 0.9079 0.5465 0.9108 0.099 Uiso 1 1 calc R
C11 C 0.9597(19) 0.810(3) 0.970(2) 0.078(19) Uani 1 1 d D
C12 C 0.866(3) 0.9549(19) 0.9269(19) 0.074(19) Uani 1 1 d D
C13 C 0.956(2) 0.749(3) 1.1327(19) 0.069(2) Uani 1 1 d D
C14 C 0.955(2) 0.600(2) 1.077(2) 0.069(2) Uani 1 1 d D
C15 C 0.716(2) 0.9789(16) 1.1147(16) 0.074(12) Uani 1 1 d D
H15A H 0.7143 1.0155 1.0830 0.091 Uiso 1 1 calc R
H15B H 0.7422 1.0075 1.1496 0.091 Uiso 1 1 calc R
H15C H 0.6661 0.9649 1.1142 0.091 Uiso 1 1 calc R
C16 C 0.760(2) 0.830(3) 1.1697(14) 0.073(18) Uani 1 1 d D
H16A H 0.7076 0.8238 1.1678 0.085 Uiso 1 1 calc R
H16B H 0.7859 0.8617 1.2033 0.085 Uiso 1 1 calc R
H16C H 0.7822 0.7748 1.1711 0.085 Uiso 1 1 calc R
C17 C 0.076(4) 0.949(3) 0.1762(15) 0.079(12) Uani 1 1 d D
H17A H 0.1231 0.9545 0.1686 0.090 Uiso 1 1 calc R
H17B H 0.0497 1.0025 0.1697 0.090 Uiso 1 1 calc R
H17C H 0.0456 0.9064 0.1514 0.090 Uiso 1 1 calc R
C18 C 0.004(2) 0.939(3) 0.254(2) 0.080(12) Uani 1 1 d D
H18A H -0.0318 0.9475 0.2172 0.090 Uiso 1 1 calc R
H18B H 0.0073 0.9892 0.2767 0.090 Uiso 1 1 calc R
H18C H -0.0107 0.8914 0.2725 0.090 Uiso 1 1 calc R

loop_
_atom_site_aniso_label
_atom_site_aniso_U_11
_atom_site_aniso_U_22
_atom_site_aniso_U_33
_atom_site_aniso_U_23
_atom_site_aniso_U_13
_atom_site_aniso_U_12
Pb1 0.0654(8) 0.0814(9) 0.0447(7) -0.0016(6) 0.0168(6) 0.0010(6)
Pb2 0.0671(8) 0.0710(8) 0.0515(6) -0.0013(6) 0.0121(6) 0.0016(6)
Pb3 0.0586(7) 0.0688(8) 0.0592(7) 0.0029(6) 0.0133(6) 0.0015(6)
Pb4 0.0678(8) 0.0684(8) 0.0563(7) -0.0016(5) 0.0108(6) 0.0012(6)
I1 0.0780(15) 0.0662(14) 0.0677(14) -0.0029(11) 0.0156(12) 0.0071(11)
I2 0.0951(19) 0.0727(15) 0.0624(14) -0.0049(11) 0.0225(13) -0.0160(13)
I3 0.0753(19) 0.0742(16) 0.0762(16) 0.0091(12) 0.0319(15) 0.0162(14)
I4 0.0685(17) 0.0950(18) 0.0734(16) -0.0075(13) 0.0249(14) -0.0234(14)
I5 0.0663(16) 0.0903(3) 0.0830(19) -0.008(2) 0.0144(15) 0.0136(18)
I6 0.0708(14) 0.0906(18) 0.0427(12) -0.0014(11) 0.0195(11) 0.0022(13)
I7 0.0662(16) 0.0745(16) 0.0748(16) 0.0120(12) 0.0198(13) -0.0047(13)
I8 0.0720(19) 0.0751(16) 0.0778(16) -0.0053(12) 0.0242(14) 0.0218(14)
I9 0.0587(14) 0.0899(3) 0.098(2) 0.0088(17) 0.0129(14) 0.0066(15)
I10 0.0905(18) 0.0728(16) 0.0732(16) 0.0163(12) 0.0208(14) 0.0104(13)
I11 0.0661(13) 0.0935(16) 0.0427(11) 0.0005(10) 0.0191(10) 0.0054(11)
La1 0.0622(10) 0.0580(11) 0.0716(11) 0.0014(8) 0.0194(9) 0.0047(8)
O1 0.065(16) 0.072(2) 0.073(2) -0.013(18) -0.004(16) 0.011(15)
O2 0.057(13) 0.094(16) 0.057(13) 0.018(11) 0.022(11) 0.015(11)
O3 0.065(3) 0.073(2) 0.070(2) 0.005(17) 0.017(2) -0.014(2)
O4 0.072(2) 0.068(2) 0.087(3) 0.015(2) 0.017(2) 0.015(2)
O5 0.074(18) 0.084(17) 0.051(2) -0.019(14) 0.010(16) 0.008(14)
O6 0.084(18) 0.071(2) 0.070(3) -0.014(2) 0.008(2) -0.020(16)
O7 0.068(2) 0.071(4) 0.068(2) -0.014(2) -0.013(18) 0.02(2)
O8 0.073(2) 0.082(2) 0.081(19) -0.023(16) 0.019(17) 0.017(18)
O9 0.084(16) 0.042(12) 0.076(18) 0.012(12) 0.018(14) 0.022(11)
S1 0.072(10) 0.066(2) 0.084(16) -0.013(16) -0.015(10) 0.011(12)
S2 0.062(5) 0.070(7) 0.072(6) -0.011(5) 0.024(5) 0.009(5)
S3A 0.054(17) 0.072(13) 0.097(13) 0.023(10) 0.007(13) 0.016(12)
S3B 0.055(3) 0.081(3) 0.047(18) 0.015(17) -0.01(2) -0.001(3)
S4A 0.080(11) 0.084(16) 0.059(12) 0.012(10) 0.009(10) -0.008(11)
S4B 0.089(13) 0.068(12) 0.060(11) 0.010(9) 0.017(10) 0.004(10)
S5 0.067(13) 0.076(15) 0.051(12) -0.025(12) 0.001(11) 0.013(12)
S6A 0.085(13) 0.085(14) 0.060(15) -0.020(11) 0.017(12) -0.009(11)
S6B 0.078(3) 0.088(15) 0.080(15) 0.015(12) 0.012(16) -0.006(16)
S7A 0.074(19) 0.071(4) 0.068(2) -0.002(2) 0.012(18) -0.01(2)
S7B 0.079(13) 0.069(2) 0.080(14) -0.019(14) -0.003(11) 0.007(14)
S8 0.073(6) 0.082(7) 0.085(7) -0.007(5) 0.025(5) -0.004(5)
S9 0.070(3) 0.068(12) 0.084(17) 0.016(11) 0.016(2) 0.014(17)
C1 0.080(5) 0.066(19) 0.065(18) -0.011(16) -0.019(8) 0.000(8)
C2 0.074(4) 0.065(5) 0.078(3) -0.013(3) 0.00(3) 0.018(4)
C3 0.08(3) 0.08(3) 0.13(4) 0.01(2) 0.05(3) 0.00(2)
C4 0.077(5) 0.073(4) 0.064(4) 0.014(3) 0.012(4) 0.003(3)
C5 0.065(4) 0.069(5) 0.072(5) 0.015(4) 0.009(4) 0.014(3)
C6 0.059(4) 0.081(5) 0.074(5) 0.015(4) 0.012(4) 0.004(3)
C7 0.077(2) 0.078(4) 0.069(3) -0.01(3) 0.016(2) 0.013(3)
C8 0.081(3) 0.070(3) 0.071(3) 0.00(2) 0.016(3) 0.002(2)
C9 0.067(13) 0.076(15) 0.081(12) -0.015(12) 0.011(11) 0.013(12)
C10 0.077(13) 0.056(15) 0.091(12) -0.015(12) 0.013(11) 0.008(12)
C11 0.074(5) 0.075(4) 0.073(5) 0.02(3) 0.011(4) -0.01(3)
C12 0.080(5) 0.065(4) 0.071(5) 0.002(3) 0.011(4) -0.01(3)
C13 0.062(5) 0.074(4) 0.058(5) -0.013(3) 0.00(4) -0.002(4)
C14 0.063(5) 0.066(4) 0.065(5) -0.003(3) 0.00(4) -0.011(4)
C15 0.091(3) 0.065(2) 0.055(3) 0.001(19) 0.008(3) 0.013(2)
C16 0.066(4) 0.070(4) 0.071(4) 0.013(3) -0.001(3) 0.005(3)
C17 0.080(3) 0.068(12) 0.084(17) 0.016(11) 0.016(2) 0.014(17)
C18 0.076(3) 0.067(12) 0.074(17) 0.008(11) 0.006(2) 0.021(17)

loop_
_atom_type_symbol
_atom_type_description
_atom_type_scat_dispersion_real
_atom_type_scat_dispersion_imag
_atom_type_scat_source
C C 0.0033 0.0016 'International Tables Vol C Tables 4.2.6.8 and 6.1.1.4'
H H 0.0000 0.0000 'International Tables Vol C Tables 4.2.6.8 and 6.1.1.4'
O O 0.0106 0.0060 'International Tables Vol C Tables 4.2.6.8 and 6.1.1.4'
Pb Pb -3.3944 10.1111 'International Tables Vol C Tables 4.2.6.8 and 6.1.1.4'
I I -0.4742 1.8119 'International Tables Vol C Tables 4.2.6.8 and 6.1.1.4'
La La -0.2871 2.4523 'International Tables Vol C Tables 4.2.6.8 and 6.1.1.4'
S S 0.1246 0.1234 'International Tables Vol C Tables 4.2.6.8 and 6.1.1.4'

loop_
_geom_angle_atom_site_label_1
_geom_angle_atom_site_label_2
_geom_angle_atom_site_label_3
_geom_angle
_geom_angle_site_symmetry_1
_geom_angle_site_symmetry_3
I5 Pb1 I1 93.23(8) . .
I5 Pb1 I2 99.01(9) . .
I1 Pb1 I2 86.42(7) . .
I5 Pb1 I3 100.02(9) . .
I1 Pb1 I3 95.31(7) . .
I2 Pb1 I3 160.75(8) . .
I5 Pb1 I4 101.85(9) . .
I1 Pb1 I4 164.73(8) . .
I2 Pb1 I4 88.85(7) . .
I3 Pb1 I4 84.49(7) . .
I2 Pb2 I1 86.03(7) . .
I2 Pb2 I6 89.25(7) . .
I1 Pb2 I6 88.12(7) . .
I2 Pb2 I8 103.75(8) . .
I1 Pb2 I8 169.84(8) . .
I6 Pb2 I8 89.25(7) . .
I2 Pb2 I11 85.72(6) . 4_575
I1 Pb2 I11 98.07(7) . 4_575
I6 Pb2 I11 171.72(8) . 4_575
I8 Pb2 I11 85.57(7) . 4_575
I2 Pb2 I7 168.02(8) . .
I1 Pb2 I7 85.68(7) . .
I6 Pb2 I7 99.10(7) . .
I8 Pb2 I7 85.05(7) . .
I11 Pb2 I7 86.90(6) 4_575 .
O9 Pb3 I9 96.7(5) . .
O9 Pb3 I7 164.4(4) . .
I9 Pb3 I7 97.14(8) . .
O9 Pb3 I8 97.2(4) . .
I9 Pb3 I8 96.09(8) . .
I7 Pb3 I8 88.42(7) . .
O9 Pb3 I10 79.0(4) . 4_575
I9 Pb3 I10 98.56(8) . 4_575
I7 Pb3 I10 91.84(7) . 4_575
I8 Pb3 I10 165.20(8) . 4_575
O9 Pb4 I4 174.5(4) 4_576 .
O9 Pb4 I10 80.2(4) 4_576 .
I4 Pb4 I10 95.58(8) . .
O9 Pb4 I3 93.0(4) 4_576 .
I4 Pb4 I3 91.29(8) . .
I10 Pb4 I3 173.08(8) . .
O9 Pb4 I11 84.7(5) 4_576 .
I4 Pb4 I11 91.72(7) . .
I10 Pb4 I11 89.53(6) . .
I3 Pb4 I11 91.08(7) . .
O9 Pb4 I6 89.5(5) 4_576 .
I4 Pb4 I6 94.29(7) . .
I10 Pb4 I6 92.68(7) . .
I3 Pb4 I6 85.98(7) . .
I11 Pb4 I6 173.36(7) . .
Pb1 I1 Pb2 79.00(6) . .
Pb2 I2 Pb1 78.74(6) . .
Pb4 I3 Pb1 76.20(6) . .
Pb4 I4 Pb1 78.31(6) . .
Pb2 I6 Pb4 142.20(8) . .
Pb3 I7 Pb2 78.69(6) . .
Pb3 I8 Pb2 77.45(6) . .
Pb4 I10 Pb3 75.75(6) . 4_576
Pb4 I11 Pb2 145.33(8) . 4_576
O1 La1 O4 76.6(10) . .
O1 La1 O6 142.1(9) . .
O4 La1 O6 70.2(10) . .
O1 La1 O8 135.7(9) . .
O4 La1 O8 122.4(9) . .
O6 La1 O8 79.4(9) . .
O1 La1 O3 72.4(10) . .
O4 La1 O3 146.5(9) . .
O6 La1 O3 143.2(9) . .
O8 La1 O3 75.0(9) . .
O1 La1 O5 73.2(8) . .
O4 La1 O5 78.4(8) . .
O6 La1 O5 82.5(8) . .
O8 La1 O5 144.6(8) . .
O3 La1 O5 103.8(9) . .
O1 La1 O2 76.1(8) . .
O4 La1 O2 74.6(7) . .
O6 La1 O2 111.0(9) . .
O8 La1 O2 72.5(8) . .
O3 La1 O2 86.1(8) . .
O5 La1 O2 142.8(7) . .
O1 La1 O7 120.7(10) . .
O4 La1 O7 136.8(9) . .
O6 La1 O7 76.0(10) . .
O8 La1 O7 75.0(9) . .
O3 La1 O7 72.1(9) . .
O5 La1 O7 71.2(8) . .
O2 La1 O7 144.6(8) . .
S1 O1 La1 149.5(17) . .
S2 O2 La1 132.6(12) . .
S3B O3 S3A 48.2(11) . .
S3B O3 La1 152.8(18) . .
S3A O3 La1 142.6(17) . .
S4A O4 S4B 52.1(12) . .
S4A O4 La1 141.3(17) . .
S4B O4 La1 151.2(16) . .
S5 O5 La1 136.8(14) . .
S6B O6 S6A 42.4(11) . .
S6B O6 La1 168.9(18) . .
S6A O6 La1 130.0(16) . .
S7B O7 S7A 45.8(12) . .
S7B O7 La1 123.8(19) . .
S7A O7 La1 169(2) . .
S8 O8 La1 143.5(17) . .
S9 O9 Pb3 129.4(13) . .
S9 O9 Pb4 126.1(14) . 4_575
Pb3 O9 Pb4 93.5(5) . 4_575
O1 S1 C2 111(2) . .
O1 S1 C1 119(3) . .
C2 S1 C1 102(3) . .
O2 S2 C4 103.9(18) . .
O2 S2 C3 102.6(15) . .
C4 S2 C3 100(2) . .
O3 S3A C6 111.0(14) . .
O3 S3A C5 108.3(14) . .
C6 S3A C5 101.6(13) . .
O3 S3B C5 109.7(15) . .
O3 S3B C6 111.1(15) . .
C5 S3B C6 101.2(13) . .
O4 S4A C8 106.8(18) . .
O4 S4A C7 111.9(17) . .
C8 S4A C7 97.2(18) . .
O4 S4B C7 112.2(17) . .
O4 S4B C8 104.3(17) . .
C7 S4B C8 98.2(18) . .
O5 S5 C9 116(2) . .
O5 S5 C10 99(2) . .
C9 S5 C10 96(3) . .
O6 S6A C11 114(2) . .
O6 S6A C12 106(2) . .
C11 S6A C12 110(3) . .
O6 S6B C12 107(3) . .
O6 S6B C11 113(2) . .
C12 S6B C11 109(3) . .
O7 S7A C14 110.0(16) . .
O7 S7A C13 107.2(16) . .
C14 S7A C13 101.5(14) . .
O7 S7B C14 114.5(16) . .
O7 S7B C13 111.0(15) . .
C14 S7B C13 103.8(13) . .
O8 S8 C16 104(2) . .
O8 S8 C15 108.2(18) . .
C16 S8 C15 100.4(19) . .
O9 S9 C17 109.8(15) . .
O9 S9 C18 108.7(16) . .
C17 S9 C18 100(3) . .
S1 C1 H1A 109.5 . .
S1 C1 H1B 109.5 . .
H1A C1 H1B 109.5 . .
S1 C1 H1C 109.5 . .
H1A C1 H1C 109.5 . .
H1B C1 H1C 109.5 . .
S1 C2 H2A 109.5 . .
S1 C2 H2B 109.5 . .
H2A C2 H2B 109.5 . .
S1 C2 H2C 109.5 . .
H2A C2 H2C 109.5 . .
H2B C2 H2C 109.5 . .
S2 C3 H3A 109.5 . .
S2 C3 H3B 109.5 . .
H3A C3 H3B 109.5 . .
S2 C3 H3C 109.5 . .
H3A C3 H3C 109.5 . .
H3B C3 H3C 109.5 . .
S2 C4 H4A 109.5 . .
S2 C4 H4B 109.5 . .
H4A C4 H4B 109.5 . .
S2 C4 H4C 109.5 . .
H4A C4 H4C 109.5 . .
H4B C4 H4C 109.5 . .
S3B C5 S3A 40.5(9) . .
S3A C6 S3B 40.7(9) . .
S4B C7 S4A 43.7(9) . .
S4A C8 S4B 43.8(9) . .
S5 C9 H9A 109.6 . .
S5 C9 H9B 109.6 . .
H9A C9 H9B 109.4 . .
S5 C9 H9C 109.6 . .
H9A C9 H9C 109.4 . .
H9B C9 H9C 109.4 . .
S5 C10 H10A 109.5 . .
S5 C10 H10B 109.5 . .
H10A C10 H10B 109.5 . .
S5 C10 H10C 109.5 . .
H10A C10 H10C 109.5 . .
H10B C10 H10C 109.5 . .
S6A C11 S6B 36.2(9) . .
S6B C12 S6A 36.1(9) . .
S7B C13 S7A 39.0(11) . .
S7B C14 S7A 39.6(11) . .
S8 C15 H15A 109.5 . .
S8 C15 H15B 109.5 . .
H15A C15 H15B 109.5 . .
S8 C15 H15C 109.5 . .
H15A C15 H15C 109.5 . .
H15B C15 H15C 109.5 . .
S8 C16 H16A 109.5 . .
S8 C16 H16B 109.5 . .
H16A C16 H16B 109.5 . .
S8 C16 H16C 109.5 . .
H16A C16 H16C 109.5 . .
H16B C16 H16C 109.5 . .
S9 C17 H17A 109.5 . .
S9 C17 H17B 109.5 . .
H17A C17 H17B 109.5 . .
S9 C17 H17C 109.5 . .
H17A C17 H17C 109.5 . .
H17B C17 H17C 109.5 . .
S9 C18 H18A 109.5 . .
S9 C18 H18B 109.5 . .
H18A C18 H18B 109.4 . .
S9 C18 H18C 109.5 . .
H18A C18 H18C 109.4 . .
H18B C18 H18C 109.4 . .

loop_
_geom_bond_atom_site_label_1
_geom_bond_atom_site_label_2
_geom_bond_distance
_geom_bond_site_symmetry_2
Pb1 I5 2.982(3) .
Pb1 I1 3.162(3) .
Pb1 I2 3.194(3) .
Pb1 I3 3.326(3) .
Pb1 I4 3.351(3) .
Pb2 I2 3.183(3) .
Pb2 I1 3.197(3) .
Pb2 I6 3.226(2) .
Pb2 I8 3.242(3) .
Pb2 I11 3.273(2) 4_575
Pb2 I7 3.292(3) .
Pb3 O9 2.694(19) .
Pb3 I9 2.997(3) .
Pb3 I7 3.096(3) .
Pb3 I8 3.237(3) .
Pb3 I10 3.281(3) 4_575
Pb4 O9 2.748(19) 4_576
Pb4 I4 3.046(3) .
Pb4 I10 3.176(3) .
Pb4 I3 3.230(3) .
Pb4 I11 3.233(2) .
Pb4 I6 3.288(2) .
I10 Pb3 3.281(3) 4_576
I11 Pb2 3.273(2) 4_576
La1 O1 2.40(2) .
La1 O4 2.413(19) .
La1 O6 2.433(19) .
La1 O8 2.46(2) .
La1 O3 2.465(16) .
La1 O5 2.476(17) .
La1 O2 2.520(19) .
La1 O7 2.60(2) .
O1 S1 1.477(16) .
O2 S2 1.53(2) .
O3 S3B 1.465(17) .
O3 S3A 1.486(16) .
O4 S4A 1.480(18) .
O4 S4B 1.518(17) .
O5 S5 1.505(16) .
O6 S6B 1.495(17) .
O6 S6A 1.512(17) .
O7 S7B 1.462(17) .
O7 S7A 1.515(18) .
O8 S8 1.508(16) .
O9 S9 1.475(15) .
O9 Pb4 2.748(19) 4_575
S1 C2 1.735(18) .
S1 C1 1.74(2) .
S2 C4 1.70(4) .
S2 C3 1.759(18) .
S3A C6 1.723(18) .
S3A C5 1.743(18) .
S3B C5 1.735(19) .
S3B C6 1.741(19) .
S4A C8 1.757(18) .
S4A C7 1.787(18) .
S4B C7 1.745(18) .
S4B C8 1.774(18) .
S5 C9 1.761(19) .
S5 C10 1.776(19) .
S6A C11 1.741(19) .
S6A C12 1.757(19) .
S6B C12 1.757(19) .
S6B C11 1.763(19) .
S7A C14 1.730(19) .
S7A C13 1.751(19) .
S7B C14 1.697(18) .
S7B C13 1.727(18) .
S8 C16 1.752(19) .
S8 C15 1.755(17) .
S9 C17 1.726(18) .
S9 C18 1.732(19) .
C1 H1A 0.9600 .
C1 H1B 0.9600 .
C1 H1C 0.9600 .
C2 H2A 0.9600 .
C2 H2B 0.9600 .
C2 H2C 0.9600 .
C3 H3A 0.9600 .
C3 H3B 0.9600 .
C3 H3C 0.9600 .
C4 H4A 0.9600 .
C4 H4B 0.9600 .
C4 H4C 0.9600 .
C9 H9A 0.9611 .
C9 H9B 0.9611 .
C9 H9C 0.9611 .
C10 H10A 0.9600 .
C10 H10B 0.9600 .
C10 H10C 0.9600 .
C15 H15A 0.9600 .
C15 H15B 0.9600 .
C15 H15C 0.9600 .
C16 H16A 0.9600 .
C16 H16B 0.9600 .
C16 H16C 0.9600 .
C17 H17A 0.9600 .
C17 H17B 0.9600 .
C17 H17C 0.9600 .
C18 H18A 0.9604 .
C18 H18B 0.9604 .
C18 H18C 0.9604 .

loop_
_geom_torsion_atom_site_label_1
_geom_torsion_atom_site_label_2
_geom_torsion_atom_site_label_3
_geom_torsion_atom_site_label_4
_geom_torsion
_geom_torsion_site_symmetry_1
_geom_torsion_site_symmetry_4
I5 Pb1 I1 Pb2 -138.44(8) . .
I2 Pb1 I1 Pb2 -39.60(7) . .
I3 Pb1 I1 Pb2 121.17(7) . .
I4 Pb1 I1 Pb2 32.6(3) . .
I2 Pb2 I1 Pb1 39.79(6) . .
I6 Pb2 I1 Pb1 -49.59(6) . .
I8 Pb2 I1 Pb1 -124.7(4) . .
I11 Pb2 I1 Pb1 124.90(6) 4_575 .
I7 Pb2 I1 Pb1 -148.86(7) . .
I1 Pb2 I2 Pb1 -39.36(6) . .
I6 Pb2 I2 Pb1 48.81(6) . .
I8 Pb2 I2 Pb1 137.86(7) . .
I11 Pb2 I2 Pb1 -137.77(7) 4_575 .
I7 Pb2 I2 Pb1 -85.6(3) . .
I5 Pb1 I2 Pb2 132.57(8) . .
I1 Pb1 I2 Pb2 39.86(6) . .
I3 Pb1 I2 Pb2 -56.0(2) . .
I4 Pb1 I2 Pb2 -125.62(7) . .
O9 Pb4 I3 Pb1 142.1(5) 4_576 .
I4 Pb4 I3 Pb1 -41.41(7) . .
I10 Pb4 I3 Pb1 131.8(6) . .
I11 Pb4 I3 Pb1 -133.16(6) . .
I6 Pb4 I3 Pb1 52.80(6) . .
I5 Pb1 I3 Pb4 138.24(8) . .
I1 Pb1 I3 Pb4 -127.52(7) . .
I2 Pb1 I3 Pb4 -33.1(2) . .
I4 Pb1 I3 Pb4 37.15(6) . .
O9 Pb4 I4 Pb1 -178(5) 4_576 .
I10 Pb4 I4 Pb1 -138.56(7) . .
I3 Pb4 I4 Pb1 40.62(6) . .
I11 Pb4 I4 Pb1 131.74(6) . .
I6 Pb4 I4 Pb1 -45.44(7) . .
I5 Pb1 I4 Pb4 -138.54(9) . .
I1 Pb1 I4 Pb4 50.6(3) . .
I2 Pb1 I4 Pb4 122.49(7) . .
I3 Pb1 I4 Pb4 -39.43(7) . .
I2 Pb2 I6 Pb4 -29.44(15) . .
I1 Pb2 I6 Pb4 56.60(15) . .
I8 Pb2 I6 Pb4 -133.21(14) . .
I11 Pb2 I6 Pb4 -82.0(5) 4_575 .
I7 Pb2 I6 Pb4 141.92(14) . .
O9 Pb4 I6 Pb2 -154.9(4) 4_576 .
I4 Pb4 I6 Pb2 29.15(16) . .
I10 Pb4 I6 Pb2 124.95(14) . .
I3 Pb4 I6 Pb2 -61.85(15) . .
I11 Pb4 I6 Pb2 -125.7(6) . .
O9 Pb3 I7 Pb2 71.3(17) . .
I9 Pb3 I7 Pb2 -136.15(8) . .
I8 Pb3 I7 Pb2 -40.21(7) . .
I10 Pb3 I7 Pb2 124.99(7) 4_575 .
I2 Pb2 I7 Pb3 -97.6(3) . .
I1 Pb2 I7 Pb3 -143.86(7) . .
I6 Pb2 I7 Pb3 128.74(7) . .
I8 Pb2 I7 Pb3 40.29(6) . .
I11 Pb2 I7 Pb3 -45.52(6) 4_575 .
O9 Pb3 I8 Pb2 -124.2(5) . .
I9 Pb3 I8 Pb2 138.21(8) . .
I7 Pb3 I8 Pb2 41.19(7) . .
I10 Pb3 I8 Pb2 -50.0(3) 4_575 .
I2 Pb2 I8 Pb3 133.34(7) . .
I1 Pb2 I8 Pb3 -62.6(4) . .
I6 Pb2 I8 Pb3 -137.62(7) . .
I11 Pb2 I8 Pb3 48.84(6) 4_575 .
I7 Pb2 I8 Pb3 -38.41(6) . .
O9 Pb4 I10 Pb3 36.8(5) 4_576 4_576
I4 Pb4 I10 Pb3 -139.66(7) . 4_576
I3 Pb4 I10 Pb3 47.2(6) . 4_576
I11 Pb4 I10 Pb3 -47.98(6) . 4_576
I6 Pb4 I10 Pb3 125.77(6) . 4_576
O9 Pb4 I11 Pb2 -36.1(4) 4_576 4_576
I4 Pb4 I11 Pb2 139.64(15) . 4_576
I10 Pb4 I11 Pb2 44.07(15) . 4_576
I3 Pb4 I11 Pb2 -129.04(15) . 4_576
I6 Pb4 I11 Pb2 -65.5(7) . 4_576
O4 La1 O1 S1 -97(4) . .
O6 La1 O1 S1 -126(4) . .
O8 La1 O1 S1 26(5) . .
O3 La1 O1 S1 70(4) . .
O5 La1 O1 S1 -179(4) . .
O2 La1 O1 S1 -20(4) . .
O7 La1 O1 S1 126(4) . .
O1 La1 O2 S2 141.1(18) . .
O4 La1 O2 S2 -139.2(18) . .
O6 La1 O2 S2 -78.0(17) . .
O8 La1 O2 S2 -7.2(16) . .
O3 La1 O2 S2 68.4(17) . .
O5 La1 O2 S2 176.1(14) . .
O7 La1 O2 S2 17(3) . .
O1 La1 O3 S3B 36(4) . .
O4 La1 O3 S3B 58(4) . .
O6 La1 O3 S3B -127(4) . .
O8 La1 O3 S3B -175(4) . .
O5 La1 O3 S3B -31(4) . .
O2 La1 O3 S3B 112(4) . .
O7 La1 O3 S3B -96(4) . .
O1 La1 O3 S3A 134(3) . .
O4 La1 O3 S3A 156(2) . .
O6 La1 O3 S3A -29(4) . .
O8 La1 O3 S3A -77(3) . .
O5 La1 O3 S3A 67(3) . .
O2 La1 O3 S3A -150(3) . .
O7 La1 O3 S3A 2(3) . .
O1 La1 O4 S4A 16(3) . .
O6 La1 O4 S4A 177(3) . .
O8 La1 O4 S4A -120(3) . .
O3 La1 O4 S4A -6(4) . .
O5 La1 O4 S4A 91(3) . .
O2 La1 O4 S4A -63(3) . .
O7 La1 O4 S4A 136(2) . .
O1 La1 O4 S4B 119(4) . .
O6 La1 O4 S4B -80(4) . .
O8 La1 O4 S4B -17(4) . .
O3 La1 O4 S4B 97(4) . .
O5 La1 O4 S4B -166(4) . .
O2 La1 O4 S4B 40(4) . .
O7 La1 O4 S4B -120(3) . .
O1 La1 O5 S5 24(2) . .
O4 La1 O5 S5 -55(2) . .
O6 La1 O5 S5 -127(3) . .
O8 La1 O5 S5 174(2) . .
O3 La1 O5 S5 90(2) . .
O2 La1 O5 S5 -12(3) . .
O7 La1 O5 S5 156(3) . .
O1 La1 O6 S6B -53(11) . .
O4 La1 O6 S6B -84(11) . .
O8 La1 O6 S6B 146(11) . .
O3 La1 O6 S6B 100(10) . .
O5 La1 O6 S6B -3(11) . .
O2 La1 O6 S6B -147(11) . .
O7 La1 O6 S6B 69(11) . .
O1 La1 O6 S6A -10(3) . .
O4 La1 O6 S6A -41(2) . .
O8 La1 O6 S6A -171(3) . .
O3 La1 O6 S6A 143(2) . .
O5 La1 O6 S6A 40(2) . .
O2 La1 O6 S6A -105(2) . .
O7 La1 O6 S6A 112(3) . .
O1 La1 O7 S7B 114(2) . .
O4 La1 O7 S7B 10(3) . .
O6 La1 O7 S7B -29(2) . .
O8 La1 O7 S7B -112(2) . .
O3 La1 O7 S7B 170(2) . .
O5 La1 O7 S7B 57(2) . .
O2 La1 O7 S7B -135.8(18) . .
O1 La1 O7 S7A 103(11) . .
O4 La1 O7 S7A -1(12) . .
O6 La1 O7 S7A -40(11) . .
O8 La1 O7 S7A -123(11) . .
O3 La1 O7 S7A 159(11) . .
O5 La1 O7 S7A 47(11) . .
O2 La1 O7 S7A -147(10) . .
O1 La1 O8 S8 164(2) . .
O4 La1 O8 S8 -91(3) . .
O6 La1 O8 S8 -33(3) . .
O3 La1 O8 S8 121(3) . .
O5 La1 O8 S8 28(4) . .
O2 La1 O8 S8 -149(3) . .
O7 La1 O8 S8 46(3) . .
I9 Pb3 O9 S9 74.4(19) . .
I7 Pb3 O9 S9 -133.0(16) . .
I8 Pb3 O9 S9 -22.6(19) . .
I10 Pb3 O9 S9 172(2) 4_575 .
I9 Pb3 O9 Pb4 -140.9(5) . 4_575
I7 Pb3 O9 Pb4 12(2) . 4_575
I8 Pb3 O9 Pb4 122.1(5) . 4_575
I10 Pb3 O9 Pb4 -43.5(4) 4_575 4_575
La1 O1 S1 C2 165(4) . .
La1 O1 S1 C1 47(6) . .
La1 O2 S2 C4 -84(2) . .
La1 O2 S2 C3 172.5(17) . .
S3B O3 S3A C6 -54.9(15) . .
La1 O3 S3A C6 162(3) . .
S3B O3 S3A C5 55.7(15) . .
La1 O3 S3A C5 -87(3) . .
S3A O3 S3B C5 -56.9(15) . .
La1 O3 S3B C5 69(4) . .
S3A O3 S3B C6 54.2(15) . .
La1 O3 S3B C6 -180(4) . .
S4B O4 S4A C8 56.4(15) . .
La1 O4 S4A C8 -160(2) . .
S4B O4 S4A C7 -48.9(16) . .
La1 O4 S4A C7 95(3) . .
S4A O4 S4B C7 50.7(16) . .
La1 O4 S4B C7 -79(4) . .
S4A O4 S4B C8 -54.6(16) . .
La1 O4 S4B C8 176(3) . .
La1 O5 S5 C9 -113(3) . .
La1 O5 S5 C10 146(2) . .
S6B O6 S6A C11 59(2) . .
La1 O6 S6A C11 -110(3) . .
S6B O6 S6A C12 -62.4(19) . .
La1 O6 S6A C12 129(3) . .
S6A O6 S6B C12 62.9(18) . .
La1 O6 S6B C12 114(11) . .
S6A O6 S6B C11 -57(2) . .
La1 O6 S6B C11 -7(12) . .
S7B O7 S7A C14 -53.1(15) . .
La1 O7 S7A C14 -41(12) . .
S7B O7 S7A C13 56.4(15) . .
La1 O7 S7A C13 69(11) . .
S7A O7 S7B C14 57.4(17) . .
La1 O7 S7B C14 -120(2) . .
S7A O7 S7B C13 -59.7(16) . .
La1 O7 S7B C13 123(3) . .
La1 O8 S8 C16 -112(3) . .
La1 O8 S8 C15 142(3) . .
Pb3 O9 S9 C17 -155(3) . .
Pb4 O9 S9 C17 70(3) 4_575 .
Pb3 O9 S9 C18 -46(3) . .
Pb4 O9 S9 C18 179(2) 4_575 .
O3 S3B C5 S3A 55.0(14) . .
C6 S3B C5 S3A -62.4(13) . .
O3 S3A C5 S3B -53.1(13) . .
C6 S3A C5 S3B 63.8(13) . .
O3 S3A C6 S3B 51.9(14) . .
C5 S3A C6 S3B -63.0(13) . .
O3 S3B C6 S3A -53.0(14) . .
C5 S3B C6 S3A 63.3(14) . .
O4 S4B C7 S4A -47.0(15) . .
C8 S4B C7 S4A 62.2(13) . .
O4 S4A C7 S4B 48.4(15) . .
C8 S4A C7 S4B -63.0(13) . .
O4 S4A C8 S4B -54.3(15) . .
C7 S4A C8 S4B 61.2(13) . .
O4 S4B C8 S4A 51.5(15) . .
C7 S4B C8 S4A -64.1(14) . .
O6 S6A C11 S6B -55.9(18) . .
C12 S6A C11 S6B 62.8(19) . .
O6 S6B C11 S6A 57(2) . .
C12 S6B C11 S6A -62(2) . .
O6 S6B C12 S6A -61.3(17) . .
C11 S6B C12 S6A 61.4(19) . .
O6 S6A C12 S6B 59.7(18) . .
C11 S6A C12 S6B -64(2) . .
O7 S7B C13 S7A 58.5(16) . .
C14 S7B C13 S7A -65.1(15) . .
O7 S7A C13 S7B -53.5(14) . .
C14 S7A C13 S7B 61.8(14) . .
O7 S7B C14 S7A -56.2(17) . .
C13 S7B C14 S7A 65.0(14) . .
O7 S7A C14 S7B 50.9(15) . .
C13 S7A C14 S7B -62.3(14) . .
